data_4309827
loop_
_publ_author_name
'Mohamed Osman Awaleh'
'Antonella Badia'
'Fran\,cois Brisse'

_publ_contact_author_address
;
      Universit\'e de Montr\'eal
      D\'epartement de Chimie
      C.P. 6128, Succ. Centre-ville
      Montr\'eal, Qu\'ebec
      Canada, H3C 3J7
;
_publ_contact_author_email francois.brisse@umontreal.ca
_publ_contact_author_fax '+1 514 343 7586'
_publ_contact_author_name 'Dr Fran\,cois Brisse'
_publ_contact_author_phone '+1 514 343 2088'
_publ_section_title
;
Coordination Networks with Flexible Ligands Based on Silver(I) Salts:
Complexes of 1,3-Bis(phenylthio)propane with Silver(I) Salts of PF6-,
CF3COO-, CF3CF2COO-, CF3CF2CF2COO-,p-TsO-, and CF3SO3-
;
_journal_name_full 'Inorganic Chemistry'
_journal_page_first 7833
_journal_page_last 7845
_journal_paper_doi 10.1021/ic050617n
_journal_volume 44
_journal_year 2005
_chemical_compound_source 'Synthesized by the authors. See text'
_chemical_formula_moiety 'C21 H16 Ag2 F10 O4 S2, C3 H6 O1'
_chemical_formula_sum 'C24 H22 Ag2 F10 O5 S2'
_chemical_formula_weight 860.28
_chemical_name_systematic
; 
 ? 
;
_space_group_IT_number 15
_symmetry_cell_setting monoclinic
_symmetry_space_group_name_Hall '-C 2yc'
_symmetry_space_group_name_H-M 'C 1 2/c 1'
_atom_sites_solution_hydrogens geom
_atom_sites_solution_primary direct
_atom_sites_solution_secondary difmap
_audit_creation_method SHELXL-97
_cell_angle_alpha 90.00
_cell_angle_beta 107.8860(10)
_cell_angle_gamma 90.00
_cell_formula_units_Z 8
_cell_length_a 25.5907(3)
_cell_length_b 8.42330(10)
_cell_length_c 29.4683(3)
_cell_measurement_reflns_used 7239
_cell_measurement_temperature 220(2)
_cell_measurement_theta_max 72.76
_cell_measurement_theta_min 3.49
_cell_volume 6045.13(12)
_computing_cell_refinement 'SMART (Bruker, 1999)'
_computing_data_collection 'SMART (Bruker, 1999)'
_computing_data_reduction 'SAINT (Bruker, 1999)'
_computing_molecular_graphics 'SHELXTL (Bruker, 1997)'
_computing_publication_material 'UdMX (local program)'
_computing_structure_refinement 'SHELXL97 (Sheldrick, 1997)'
_computing_structure_solution 'SHELXS97 (Sheldrick, 1997)'
_diffrn_ambient_temperature 220(2)
_diffrn_detector_area_resol_mean 5.5
_diffrn_measured_fraction_theta_full 0.989
_diffrn_measured_fraction_theta_max 0.989
_diffrn_measurement_device_type 'Bruker Smart 2000'
_diffrn_measurement_method \w
_diffrn_radiation_monochromator graphite
_diffrn_radiation_source 'X-ray Sealed Tube'
_diffrn_radiation_type CuK\a
_diffrn_radiation_wavelength 1.54178
_diffrn_reflns_av_R_equivalents 0.092
_diffrn_reflns_av_sigmaI/netI 0.0516
_diffrn_reflns_limit_h_max 31
_diffrn_reflns_limit_h_min -31
_diffrn_reflns_limit_k_max 10
_diffrn_reflns_limit_k_min -9
_diffrn_reflns_limit_l_max 36
_diffrn_reflns_limit_l_min -36
_diffrn_reflns_number 36635
_diffrn_reflns_theta_full 72.94
_diffrn_reflns_theta_max 72.94
_diffrn_reflns_theta_min 3.15
_diffrn_standards_decay_% 0.03
_diffrn_standards_number 257
_exptl_absorpt_coefficient_mu 12.574
_exptl_absorpt_correction_T_max 0.686
_exptl_absorpt_correction_T_min 0.210
_exptl_absorpt_correction_type multi-scan
_exptl_absorpt_process_details 'Sadabs (Sheldrick,1996)'
_exptl_crystal_colour Colorless
_exptl_crystal_density_diffrn 1.890
_exptl_crystal_density_method 'not measured'
_exptl_crystal_description block
_exptl_crystal_F_000 3376
_exptl_crystal_size_max 0.23
_exptl_crystal_size_mid 0.12
_exptl_crystal_size_min 0.03
_refine_diff_density_max 1.925
_refine_diff_density_min -1.632
_refine_diff_density_rms 0.189
_refine_ls_extinction_method none
_refine_ls_goodness_of_fit_ref 1.053
_refine_ls_hydrogen_treatment constr
_refine_ls_matrix_type full
_refine_ls_number_parameters 642
_refine_ls_number_reflns 5989
_refine_ls_number_restraints 1548
_refine_ls_restrained_S_all 0.996
_refine_ls_R_factor_all 0.0545
_refine_ls_R_factor_gt 0.0527
_refine_ls_shift/su_max 0.001
_refine_ls_shift/su_mean 0.000
_refine_ls_structure_factor_coef Fsqd
_refine_ls_weighting_details 'calc w=1/[\s^2^(Fo^2^)+(0.1004P)^2^+4.1289P] where P=(Fo^2^+2Fc^2^)/3'
_refine_ls_weighting_scheme calc
_refine_ls_wR_factor_gt 0.1357
_refine_ls_wR_factor_ref 0.1378
_reflns_number_gt 5571
_reflns_number_total 5989
_reflns_threshold_expression I>2\s(I)
_cod_data_source_file ic050617nsi20050421_105159.cif
_cod_data_source_block Complex3
_cod_depositor_comments
;
The following automatic conversions were performed:
'_symmetry_cell_setting' value 'Monoclinic' changed to 'monoclinic'
according to '/home/saulius/struct/CIF-dictionaries/cif_core.dic'
dictionary named 'cif_core.dic' version 2.4.1 from
2010-06-29.

'_geom_angle_publ_flag' value 'Y' changed to 'y' according to
'/home/saulius/struct/CIF-dictionaries/cif_core.dic' dictionary named
'cif_core.dic' version 2.4.1 from 2010-06-29 (139
times).

'_geom_bond_publ_flag' value 'Y' changed to 'y' according to
'/home/saulius/struct/CIF-dictionaries/cif_core.dic' dictionary named
'cif_core.dic' version 2.4.1 from 2010-06-29 (79
times).

'_geom_torsion_publ_flag' value 'Y' changed to 'y' according to
'/home/saulius/struct/CIF-dictionaries/cif_core.dic' dictionary named
'cif_core.dic' version 2.4.1 from 2010-06-29 (224 times).

Automatic conversion script
Id: cif_fix_enum 1527 2010-12-29 10:47:43Z saulius 
;
_cod_database_code 4309827

loop_
_symmetry_equiv_pos_as_xyz
'x, y, z'
'-x, y, -z+1/2'
'x+1/2, y+1/2, z'
'-x+1/2, y+1/2, -z+1/2'
'-x, -y, -z'
'x, -y, z-1/2'
'-x+1/2, -y+1/2, -z'
'x+1/2, -y+1/2, z-1/2'

loop_
_atom_site_label
_atom_site_type_symbol
_atom_site_fract_x
_atom_site_fract_y
_atom_site_fract_z
_atom_site_U_iso_or_equiv
_atom_site_adp_type
_atom_site_occupancy
_atom_site_symmetry_multiplicity
_atom_site_calc_flag
_atom_site_refinement_flags
_atom_site_disorder_assembly
_atom_site_disorder_group
Ag1 Ag 0.480880(10) 0.44329(3) 0.195609(10) 0.04433(12) Uani 1 1 d . . .
Ag2 Ag 0.525620(10) 0.49088(4) 0.065612(10) 0.04714(13) Uani 1 1 d . . .
S1 S 0.44471(3) 0.16953(10) 0.19970(3) 0.03864(19) Uani 1 1 d . . .
S2 S 0.46798(3) 0.58875(10) 0.11415(3) 0.03704(18) Uani 1 1 d . . .
O11 O 0.57383(14) 0.4999(5) 0.20692(14) 0.0753(11) Uani 1 1 d . A .
O12 O 0.57760(15) 0.6066(4) 0.27643(13) 0.0692(9) Uani 1 1 d . . .
O41 O 0.45636(13) 0.1965(5) 0.05471(11) 0.0680(9) Uani 1 1 d . B .
O42 O 0.48036(12) 0.3314(4) -0.00029(10) 0.0535(6) Uani 1 1 d . . .
O82 O 0.61819(11) 0.4220(4) 0.09496(12) 0.0580(7) Uani 1 1 d . . .
C1 C 0.59431(13) 0.5786(5) 0.24306(15) 0.0469(8) Uani 1 1 d D . .
C4 C 0.45471(15) 0.2273(5) 0.01415(13) 0.0504(9) Uani 1 1 d D . .
C2A C 0.6524(2) 0.6549(9) 0.2516(3) 0.0464(17) Uani 0.61 1 d PDU A 1
C3A C 0.6504(3) 0.7992(9) 0.2208(3) 0.0629(18) Uani 0.61 1 d PDU A 1
F1A F 0.6857(3) 0.5493(10) 0.2385(3) 0.082(2) Uani 0.61 1 d PDU A 1
F2A F 0.6768(2) 0.7010(11) 0.29691(17) 0.099(2) Uani 0.61 1 d PDU A 1
F3A F 0.6130(6) 0.9016(19) 0.2320(6) 0.100(4) Uani 0.61 1 d PDU A 1
F4A F 0.6369(3) 0.7609(10) 0.1756(2) 0.093(2) Uani 0.61 1 d PDU A 1
F5A F 0.6991(6) 0.8658(19) 0.2309(6) 0.106(5) Uani 0.61 1 d PDU A 1
C2B C 0.6467(5) 0.6546(16) 0.2348(4) 0.070(5) Uani 0.39 1 d PDU A 2
C3B C 0.6559(5) 0.8227(15) 0.2530(4) 0.069(3) Uani 0.39 1 d PDU A 2
F1B F 0.6929(4) 0.5750(17) 0.2631(6) 0.099(5) Uani 0.39 1 d PDU A 2
F2B F 0.6482(6) 0.6580(18) 0.1898(4) 0.118(4) Uani 0.39 1 d PDU A 2
F3B F 0.6091(8) 0.896(3) 0.2207(9) 0.089(6) Uani 0.39 1 d PDU A 2
F4B F 0.6975(6) 0.891(2) 0.2426(7) 0.070(3) Uani 0.39 1 d PDU A 2
F5B F 0.6656(4) 0.8323(15) 0.2988(3) 0.095(3) Uani 0.39 1 d PDU A 2
C5C C 0.4195(5) 0.1071(15) -0.0240(4) 0.056(4) Uani 0.39 1 d PDU B 1
C6C C 0.3633(5) 0.0702(15) -0.0198(5) 0.057(3) Uani 0.39 1 d PDU B 1
F1C F 0.4058(6) 0.1819(19) -0.0698(3) 0.068(4) Uani 0.39 1 d PDU B 1
F2C F 0.4446(4) -0.0319(14) -0.0250(6) 0.074(3) Uani 0.39 1 d PDU B 1
F3C F 0.3729(6) -0.0323(17) 0.0199(5) 0.066(4) Uani 0.39 1 d PDU B 1
F4C F 0.3332(7) -0.004(2) -0.0590(6) 0.071(5) Uani 0.39 1 d PDU B 1
F5C F 0.3386(5) 0.2034(17) -0.0180(5) 0.073(4) Uani 0.39 1 d PDU B 1
C5D C 0.4270(8) 0.086(2) -0.0191(7) 0.051(7) Uani 0.15 1 d PDU B 2
C6D C 0.3661(9) 0.106(3) -0.0323(8) 0.067(7) Uani 0.15 1 d PDU B 2
F1D F 0.4403(13) 0.091(4) -0.0619(7) 0.058(7) Uani 0.15 1 d PDU B 2
F2D F 0.4396(14) -0.0570(16) 0.0010(11) 0.084(9) Uani 0.15 1 d PDU B 2
F3D F 0.3420(13) 0.016(4) -0.0738(9) 0.076(9) Uani 0.15 1 d PDU B 2
F4D F 0.3507(13) 0.043(5) 0.0039(9) 0.070(8) Uani 0.15 1 d PDU B 2
F5D F 0.3490(12) 0.252(3) -0.0322(12) 0.069(8) Uani 0.15 1 d PDU B 2
C5E C 0.4163(6) 0.1405(19) -0.0309(5) 0.057(5) Uani 0.27 1 d PDU B 3
C6E C 0.3743(8) 0.039(2) -0.0180(7) 0.074(6) Uani 0.27 1 d PDU B 3
F1E F 0.4485(6) 0.026(2) -0.0455(7) 0.064(4) Uani 0.27 1 d PDU B 3
F2E F 0.3881(8) 0.236(2) -0.0664(5) 0.074(5) Uani 0.27 1 d PDU B 3
F3E F 0.3399(7) 0.149(2) -0.0044(6) 0.064(4) Uani 0.27 1 d PDU B 3
F4E F 0.3433(11) -0.043(3) -0.0549(9) 0.073(9) Uani 0.27 1 d PDU B 3
F5E F 0.4008(11) -0.065(2) 0.0130(7) 0.114(6) Uani 0.27 1 d PDU B 3
C5F C 0.4051(7) 0.1615(19) -0.0276(6) 0.057(6) Uani 0.19 1 d PDU B 4
C6F C 0.3861(8) -0.002(2) -0.0199(7) 0.058(5) Uani 0.19 1 d PDU B 4
F1F F 0.4240(10) 0.137(3) -0.0683(5) 0.055(6) Uani 0.19 1 d PDU B 4
F2F F 0.3646(8) 0.265(2) -0.0465(11) 0.089(7) Uani 0.19 1 d PDU B 4
F3F F 0.3605(12) 0.007(4) 0.0163(10) 0.055(7) Uani 0.19 1 d PDU B 4
F4F F 0.3502(13) -0.060(4) -0.0592(11) 0.079(9) Uani 0.19 1 d PDU B 4
F5F F 0.4269(8) -0.102(2) -0.0102(9) 0.076(5) Uani 0.19 1 d PDU B 4
C7 C 0.5973(2) 0.2123(7) 0.13947(18) 0.0667(12) Uani 1 1 d . . .
H7A H 0.5986 0.2372 0.1719 0.100 Uiso 1 1 calc R . .
H7B H 0.6084 0.1029 0.1378 0.100 Uiso 1 1 calc R . .
H7C H 0.5602 0.2271 0.1184 0.100 Uiso 1 1 calc R . .
C8 C 0.63528(15) 0.3193(5) 0.12454(15) 0.0521(9) Uani 1 1 d . . .
C9 C 0.69598(18) 0.2984(8) 0.1475(2) 0.0850(17) Uani 1 1 d . . .
H9A H 0.7156 0.3792 0.1358 0.128 Uiso 1 1 calc R . .
H9B H 0.7069 0.1941 0.1397 0.128 Uiso 1 1 calc R . .
H9C H 0.7047 0.3082 0.1818 0.128 Uiso 1 1 calc R . .
C11 C 0.37402(13) 0.1789(4) 0.16582(14) 0.0443(8) Uani 1 1 d . . .
C12 C 0.33833(19) 0.2060(7) 0.1917(2) 0.0715(13) Uani 1 1 d . . .
H12 H 0.3517 0.2175 0.2250 0.086 Uiso 1 1 calc R . .
C13 C 0.2828(2) 0.2160(10) 0.1683(3) 0.099(2) Uani 1 1 d . . .
H13 H 0.2585 0.2372 0.1859 0.118 Uiso 1 1 calc R . .
C14 C 0.26267(19) 0.1961(9) 0.1207(3) 0.094(2) Uani 1 1 d . . .
H14 H 0.2246 0.1969 0.1055 0.113 Uiso 1 1 calc R . .
C15 C 0.2979(2) 0.1746(8) 0.0949(2) 0.0832(17) Uani 1 1 d . . .
H15 H 0.2839 0.1647 0.0616 0.100 Uiso 1 1 calc R . .
C16 C 0.35478(17) 0.1670(6) 0.11694(17) 0.0609(11) Uani 1 1 d . . .
H16 H 0.3790 0.1540 0.0989 0.073 Uiso 1 1 calc R . .
C17 C 0.47603(14) 0.0534(4) 0.16325(14) 0.0408(7) Uani 1 1 d . . .
H17A H 0.4675 0.1032 0.1318 0.049 Uiso 1 1 calc R . .
H17B H 0.5160 0.0561 0.1778 0.049 Uiso 1 1 calc R . .
C18 C 0.45749(15) -0.1190(4) 0.15679(14) 0.0435(7) Uani 1 1 d . . .
H18A H 0.4679 -0.1728 0.1878 0.052 Uiso 1 1 calc R . .
H18B H 0.4175 -0.1241 0.1431 0.052 Uiso 1 1 calc R . .
C21 C 0.39778(13) 0.5903(4) 0.07894(13) 0.0402(7) Uani 1 1 d . . .
C22 C 0.35751(16) 0.5899(6) 0.10114(17) 0.0548(10) Uani 1 1 d . . .
H22 H 0.3671 0.5921 0.1346 0.066 Uiso 1 1 calc R . .
C23 C 0.30250(17) 0.5861(7) 0.0735(2) 0.0691(13) Uani 1 1 d . . .
H23 H 0.2749 0.5855 0.0884 0.083 Uiso 1 1 calc R . .
C24 C 0.28842(16) 0.5832(6) 0.0246(2) 0.0652(12) Uani 1 1 d . . .
H24 H 0.2512 0.5821 0.0061 0.078 Uiso 1 1 calc R . .
C25 C 0.32867(18) 0.5820(6) 0.00264(17) 0.0601(11) Uani 1 1 d . . .
H25 H 0.3190 0.5778 -0.0308 0.072 Uiso 1 1 calc R . .
C26 C 0.38380(16) 0.5872(5) 0.02979(14) 0.0499(8) Uani 1 1 d . . .
H26 H 0.4113 0.5885 0.0148 0.060 Uiso 1 1 calc R . .
C27 C 0.48454(13) 0.7995(4) 0.12377(12) 0.0411(7) Uani 1 1 d . . .
H27A H 0.5244 0.8109 0.1372 0.049 Uiso 1 1 calc R . .
H27B H 0.4732 0.8538 0.0929 0.049 Uiso 1 1 calc R . .

loop_
_atom_site_aniso_label
_atom_site_aniso_U_11
_atom_site_aniso_U_22
_atom_site_aniso_U_33
_atom_site_aniso_U_23
_atom_site_aniso_U_13
_atom_site_aniso_U_12
Ag1 0.03564(17) 0.04283(19) 0.05132(19) 0.00040(11) 0.00864(12) -0.00441(9)
Ag2 0.03267(17) 0.0608(2) 0.04570(18) -0.00367(11) 0.00875(12) 0.00279(10)
S1 0.0299(4) 0.0400(4) 0.0434(4) -0.0010(3) 0.0074(3) -0.0034(3)
S2 0.0266(3) 0.0420(4) 0.0406(4) -0.0004(3) 0.0074(3) 0.0023(3)
O11 0.0446(17) 0.112(3) 0.069(2) -0.018(2) 0.0156(16) -0.0244(18)
O12 0.072(2) 0.0667(19) 0.083(2) -0.0183(18) 0.0451(18) -0.0219(17)
O41 0.0640(18) 0.090(2) 0.0472(15) 0.0006(15) 0.0131(13) -0.0196(18)
O42 0.0519(15) 0.0526(15) 0.0518(14) 0.0023(12) 0.0099(11) -0.0084(12)
O82 0.0323(13) 0.0719(19) 0.0686(18) 0.0109(16) 0.0136(12) 0.0043(13)
C1 0.0276(16) 0.0514(19) 0.063(2) -0.0014(18) 0.0153(15) -0.0058(14)
C4 0.0429(19) 0.053(2) 0.051(2) -0.0058(18) 0.0083(15) -0.0083(16)
C2A 0.019(2) 0.069(4) 0.049(4) 0.000(3) 0.007(2) -0.008(2)
C3A 0.044(3) 0.073(4) 0.076(4) 0.000(4) 0.024(3) -0.017(3)
F1A 0.038(3) 0.080(4) 0.139(7) 0.004(4) 0.044(4) 0.013(3)
F2A 0.054(3) 0.171(7) 0.055(3) 0.000(4) -0.006(2) -0.043(4)
F3A 0.077(7) 0.066(5) 0.164(11) 0.015(6) 0.047(6) 0.011(5)
F4A 0.082(4) 0.128(6) 0.065(3) 0.008(4) 0.017(3) -0.025(4)
F5A 0.075(5) 0.120(9) 0.142(10) -0.021(6) 0.060(5) -0.047(5)
C2B 0.061(7) 0.089(8) 0.067(8) -0.015(6) 0.031(6) -0.005(6)
C3B 0.051(5) 0.086(7) 0.076(6) 0.003(6) 0.027(5) -0.007(5)
F1B 0.033(4) 0.085(7) 0.169(12) -0.002(8) 0.018(6) 0.016(4)
F2B 0.125(9) 0.145(9) 0.113(8) -0.060(8) 0.076(7) -0.064(8)
F3B 0.046(6) 0.085(10) 0.127(10) 0.043(8) 0.011(6) 0.004(6)
F4B 0.047(5) 0.070(5) 0.102(8) -0.018(6) 0.036(5) -0.029(4)
F5B 0.088(6) 0.112(7) 0.089(6) -0.032(6) 0.035(5) -0.032(6)
C5C 0.055(6) 0.058(6) 0.052(6) -0.010(5) 0.011(5) -0.008(5)
C6C 0.048(5) 0.051(6) 0.063(6) 0.002(5) 0.003(5) -0.014(5)
F1C 0.075(9) 0.078(10) 0.047(5) -0.012(5) 0.014(5) -0.012(7)
F2C 0.058(5) 0.066(6) 0.094(8) -0.020(6) 0.019(6) 0.009(5)
F3C 0.064(9) 0.048(6) 0.085(7) 0.013(5) 0.021(6) -0.015(6)
F4C 0.044(6) 0.075(9) 0.079(8) -0.018(7) -0.002(5) -0.023(6)
F5C 0.047(5) 0.079(9) 0.089(9) 0.009(6) 0.014(5) 0.017(6)
C5D 0.049(9) 0.053(9) 0.054(9) -0.006(7) 0.021(7) -0.001(7)
C6D 0.058(9) 0.063(9) 0.071(9) -0.006(7) 0.007(7) 0.002(7)
F1D 0.078(14) 0.062(14) 0.044(10) 0.008(9) 0.031(9) -0.007(11)
F2D 0.090(14) 0.058(12) 0.084(14) -0.002(11) -0.003(12) -0.007(11)
F3D 0.060(13) 0.084(14) 0.074(13) -0.022(11) 0.009(10) -0.014(11)
F4D 0.065(13) 0.087(15) 0.056(12) 0.012(12) 0.019(10) -0.019(12)
F5D 0.048(12) 0.073(13) 0.082(14) 0.005(11) 0.013(10) 0.015(10)
C5E 0.053(7) 0.056(8) 0.055(8) 0.005(6) 0.007(6) -0.011(6)
C6E 0.068(8) 0.070(9) 0.075(8) -0.008(7) 0.010(7) -0.008(7)
F1E 0.061(6) 0.066(8) 0.066(9) -0.011(7) 0.020(7) 0.006(7)
F2E 0.091(11) 0.071(9) 0.050(6) 0.005(6) 0.007(6) -0.013(8)
F3E 0.049(7) 0.078(11) 0.071(9) 0.005(8) 0.028(6) -0.002(7)
F4E 0.051(12) 0.069(13) 0.081(12) -0.028(9) -0.006(9) -0.016(10)
F5E 0.129(13) 0.088(10) 0.111(11) 0.022(9) 0.015(10) 0.006(11)
C5F 0.059(8) 0.051(8) 0.052(8) 0.006(7) 0.004(6) -0.006(7)
C6F 0.053(8) 0.055(8) 0.061(8) -0.013(7) 0.009(6) -0.005(6)
F1F 0.060(12) 0.055(11) 0.051(9) -0.006(8) 0.016(8) -0.005(9)
F2F 0.066(11) 0.075(10) 0.113(14) 0.002(11) 0.009(10) 0.016(9)
F3F 0.046(11) 0.057(14) 0.062(11) 0.011(9) 0.015(8) -0.001(9)
F4F 0.077(14) 0.077(13) 0.079(13) -0.035(10) 0.017(10) -0.020(11)
F5F 0.072(11) 0.049(9) 0.099(12) -0.003(9) 0.014(9) 0.015(8)
C7 0.062(3) 0.073(3) 0.067(3) 0.007(2) 0.022(2) 0.004(2)
C8 0.0320(17) 0.062(2) 0.059(2) -0.0098(19) 0.0083(15) 0.0028(16)
C9 0.035(2) 0.100(4) 0.102(4) 0.003(3) -0.006(2) 0.008(2)
C11 0.0301(15) 0.0420(17) 0.058(2) -0.0019(16) 0.0094(14) -0.0042(13)
C12 0.045(2) 0.093(4) 0.083(3) -0.006(3) 0.029(2) 0.000(2)
C13 0.041(2) 0.131(6) 0.134(6) -0.004(5) 0.042(3) 0.001(3)
C14 0.029(2) 0.103(4) 0.139(6) 0.006(4) 0.007(3) 0.000(2)
C15 0.049(3) 0.093(4) 0.085(4) -0.005(3) -0.012(2) -0.001(3)
C16 0.040(2) 0.072(3) 0.062(2) -0.008(2) 0.0030(17) 0.0007(19)
C17 0.0289(15) 0.0436(18) 0.0508(19) 0.0025(15) 0.0137(14) -0.0030(13)
C18 0.0401(17) 0.0377(16) 0.0568(19) -0.0001(15) 0.0211(15) -0.0035(13)
C21 0.0275(15) 0.0405(16) 0.0496(18) -0.0027(15) 0.0074(13) 0.0019(12)
C22 0.0332(18) 0.072(3) 0.060(2) -0.003(2) 0.0157(16) -0.0040(17)
C23 0.0314(19) 0.088(3) 0.090(3) 0.001(3) 0.021(2) -0.006(2)
C24 0.0302(18) 0.068(3) 0.084(3) 0.000(2) -0.0027(18) 0.0015(17)
C25 0.041(2) 0.072(3) 0.056(2) 0.001(2) -0.0018(17) 0.0033(19)
C26 0.0360(18) 0.061(2) 0.0492(19) 0.0003(18) 0.0084(15) 0.0073(16)
C27 0.0303(15) 0.0466(17) 0.0458(17) 0.0013(15) 0.0110(13) -0.0047(13)

loop_
_atom_type_symbol
_atom_type_description
_atom_type_scat_dispersion_real
_atom_type_scat_dispersion_imag
_atom_type_scat_source
C C 0.0181 0.0091 'International Tables Vol C Tables 4.2.6.8 and 6.1.1.4'
H H 0.0000 0.0000 'International Tables Vol C Tables 4.2.6.8 and 6.1.1.4'
O O 0.0492 0.0322 'International Tables Vol C Tables 4.2.6.8 and 6.1.1.4'
F F 0.0727 0.0534 'International Tables Vol C Tables 4.2.6.8 and 6.1.1.4'
S S 0.3331 0.5567 'International Tables Vol C Tables 4.2.6.8 and 6.1.1.4'
Ag Ag 0.1306 4.2820 'International Tables Vol C Tables 4.2.6.8 and 6.1.1.4'

loop_
_geom_angle_atom_site_label_1
_geom_angle_atom_site_label_2
_geom_angle_atom_site_label_3
_geom_angle_site_symmetry_1
_geom_angle_site_symmetry_2
_geom_angle_site_symmetry_3
_geom_angle
_geom_angle_publ_flag
O11 AG1 O12 . . 2_655 123.75(14) y
O11 AG1 S1 . . . 123.67(12) y
O12 AG1 S1 2_655 . . 103.70(9) y
O11 AG1 S2 . . . 82.66(11) y
O12 AG1 S2 2_655 . . 97.59(8) y
S1 AG1 S2 . . . 122.01(3) y
O11 AG1 AG1 . . 2_655 82.34(10) y
O12 AG1 AG1 2_655 . 2_655 70.51(9) y
S1 AG1 AG1 . . 2_655 87.33(2) y
S2 AG1 AG1 . . 2_655 150.561(19 y
O82 AG2 O42 . . . 110.52(11) y
O82 AG2 O42 . . 5_665 105.03(11) y
O42 AG2 O42 . . 5_665 78.51(11) y
O82 AG2 S2 . . . 125.66(9) y
O42 AG2 S2 . . . 115.79(8) y
O42 AG2 S2 5_665 . . 110.50(8) y
C11 S1 C17 . . . 104.49(17) y
C11 S1 AG1 . . . 105.04(12) y
C17 S1 AG1 . . . 103.39(11) y
C21 S2 C27 . . . 103.20(16) y
C21 S2 AG2 . . . 109.76(12) y
C27 S2 AG2 . . . 105.12(11) y
C21 S2 AG1 . . . 110.98(12) y
C27 S2 AG1 . . . 110.71(11) y
AG2 S2 AG1 . . . 116.15(3) y
C1 O11 AG1 . . . 112.2(3) y
C1 O12 AG1 . . 2_655 126.2(3) y
C4 O42 AG2 . . . 107.3(2) y
C4 O42 AG2 . . 5_665 143.2(2) y
AG2 O42 AG2 . . 5_665 101.49(11) y
C8 O82 AG2 . . . 123.1(3) y
O12 C1 O11 . . . 130.4(4) y
O12 C1 C2A . . . 110.1(4) y
O11 C1 C2A . . . 119.5(4) y
O12 C1 C2B . . . 125.4(6) y
O11 C1 C2B . . . 104.0(5) y
O41 C4 O42 . . . 128.7(4) y
O41 C4 C5D . . . 109.0(8) y
O42 C4 C5D . . . 120.4(8) y
O41 C4 C5E . . . 123.9(7) y
O42 C4 C5E . . . 107.4(7) y
O41 C4 C5F . . . 118.1(8) y
O42 C4 C5F . . . 111.4(7) y
O41 C4 C5C . . . 113.9(6) y
O42 C4 C5C . . . 117.0(6) y
F2A C2A F1A . . . 109.2(7) y
F2A C2A C3A . . . 106.5(7) y
F1A C2A C3A . . . 105.1(7) y
F2A C2A C1 . . . 114.0(6) y
F1A C2A C1 . . . 109.3(6) y
C3A C2A C1 . . . 112.3(5) y
F4A C3A F5A . . . 105.9(9) y
F4A C3A F3A . . . 113.9(9) y
F5A C3A F3A . . . 110.60(11) y
F4A C3A C2A . . . 111.3(7) y
F5A C3A C2A . . . 110.7(1) y
F3A C3A C2A . . . 104.6(9) y
F2B C2B F1B . . . 109.30(12) y
F2B C2B C3B . . . 106.5(1) y
F1B C2B C3B . . . 103.20(11) y
F2B C2B C1 . . . 116.6(9) y
F1B C2B C1 . . . 108.5(9) y
C3B C2B C1 . . . 112.0(9) y
F5B C3B F4B . . . 107.50(12) y
F5B C3B F3B . . . 121.50(14) y
F4B C3B F3B . . . 103.30(14) y
F5B C3B C2B . . . 112.8(1) y
F4B C3B C2B . . . 111.90(12) y
F3B C3B C2B . . . 99.30(13) y
F2C C5C F1C . . . 110.20(11) y
F2C C5C C6C . . . 107.2(1) y
F1C C5C C6C . . . 101.8(1) y
F2C C5C C4 . . . 113.9(9) y
F1C C5C C4 . . . 108.1(8) y
C6C C5C C4 . . . 115.0(9) y
F5C C6C F4C . . . 106.30(13) y
F5C C6C F3C . . . 117.20(13) y
F4C C6C F3C . . . 109.90(13) y
F5C C6C C5C . . . 108.30(11) y
F4C C6C C5C . . . 109.60(12) y
F3C C6C C5C . . . 105.40(11) y
F2D C5D F1D . . . 109.60(18) y
F2D C5D C6D . . . 107.80(17) y
F1D C5D C6D . . . 106.50(15) y
F2D C5D C4 . . . 114.00(13) y
F1D C5D C4 . . . 110.40(12) y
C6D C5D C4 . . . 108.20(14) y
F5D C6D F4D . . . 100.90(18) y
F5D C6D F3D . . . 117(2) y
F4D C6D F3D . . . 108.70(19) y
F5D C6D C5D . . . 115.40(19) y
F4D C6D C5D . . . 106.50(17) y
F3D C6D C5D . . . 107.90(17) y
F2E C5E F1E . . . 113.30(14) y
F2E C5E C6E . . . 106.30(13) y
F1E C5E C6E . . . 102.60(12) y
F2E C5E C4 . . . 115.20(11) y
F1E C5E C4 . . . 107.6(1) y
C6E C5E C4 . . . 111.10(12) y
F5E C6E F4E . . . 106.00(18) y
F5E C6E F3E . . . 118.50(18) y
F4E C6E F3E . . . 107.90(17) y
F5E C6E C5E . . . 107.40(15) y
F4E C6E C5E . . . 112.30(17) y
F3E C6E C5E . . . 104.90(14) y
F2F C5F F1F . . . 99.20(15) y
F2F C5F C6F . . . 114.50(15) y
F1F C5F C6F . . . 101.50(14) y
F2F C5F C4 . . . 115.70(12) y
F1F C5F C4 . . . 107.70(11) y
C6F C5F C4 . . . 115.30(12) y
F5F C6F F4F . . . 104.30(19) y
F5F C6F F3F . . . 113.30(18) y
F4F C6F F3F . . . 108.60(19) y
F5F C6F C5F . . . 110.50(15) y
F4F C6F C5F . . . 112.20(18) y
F3F C6F C5F . . . 108.00(16) y
C8 C7 H7A . . . 109.5 ?
C8 C7 H7B . . . 109.5 ?
H7A C7 H7B . . . 109.5 ?
C8 C7 H7C . . . 109.5 ?
H7A C7 H7C . . . 109.5 ?
H7B C7 H7C . . . 109.5 ?
O82 C8 C7 . . . 121.4(4) y
O82 C8 C9 . . . 120.2(4) y
C7 C8 C9 . . . 118.4(4) y
C8 C9 H9A . . . 109.5 ?
C8 C9 H9B . . . 109.5 ?
H9A C9 H9B . . . 109.5 ?
C8 C9 H9C . . . 109.5 ?
H9A C9 H9C . . . 109.5 ?
H9B C9 H9C . . . 109.5 ?
C12 C11 C16 . . . 120.5(4) y
C12 C11 S1 . . . 115.5(3) y
C16 C11 S1 . . . 124.0(3) y
C11 C12 C13 . . . 119.4(6) y
C11 C12 H12 . . . 120.3 ?
C13 C12 H12 . . . 120.3 ?
C14 C13 C12 . . . 121.2(5) y
C14 C13 H13 . . . 119.4 ?
C12 C13 H13 . . . 119.4 ?
C13 C14 C15 . . . 119.5(5) y
C13 C14 H14 . . . 120.3 ?
C15 C14 H14 . . . 120.3 ?
C14 C15 C16 . . . 121.4(6) y
C14 C15 H15 . . . 119.3 ?
C16 C15 H15 . . . 119.3 ?
C11 C16 C15 . . . 117.9(5) y
C11 C16 H16 . . . 121 ?
C15 C16 H16 . . . 121 ?
C18 C17 S1 . . . 114.3(2) y
C18 C17 H17A . . . 108.7 ?
S1 C17 H17A . . . 108.7 ?
C18 C17 H17B . . . 108.7 ?
S1 C17 H17B . . . 108.7 ?
H17A C17 H17B . . . 107.6 ?
C27 C18 C17 1_545 . . 109.0(3) y
C27 C18 H18A 1_545 . . 109.9 ?
C17 C18 H18A . . . 109.9 ?
C27 C18 H18B 1_545 . . 109.9 ?
C17 C18 H18B . . . 109.9 ?
H18A C18 H18B . . . 108.3 ?
C22 C21 C26 . . . 120.4(3) y
C22 C21 S2 . . . 119.4(3) y
C26 C21 S2 . . . 120.1(3) y
C21 C22 C23 . . . 119.3(4) y
C21 C22 H22 . . . 120.3 ?
C23 C22 H22 . . . 120.3 ?
C24 C23 C22 . . . 120.4(4) y
C24 C23 H23 . . . 119.8 ?
C22 C23 H23 . . . 119.8 ?
C23 C24 C25 . . . 120.0(4) y
C23 C24 H24 . . . 120 ?
C25 C24 H24 . . . 120 ?
C24 C25 C26 . . . 120.2(4) y
C24 C25 H25 . . . 119.9 ?
C26 C25 H25 . . . 119.9 ?
C21 C26 C25 . . . 119.6(4) y
C21 C26 H26 . . . 120.2 ?
C25 C26 H26 . . . 120.2 ?
C18 C27 S2 1_565 . . 114.1(2) y
C18 C27 H27A 1_565 . . 108.7 ?
S2 C27 H27A . . . 108.7 ?
C18 C27 H27B 1_565 . . 108.7 ?
S2 C27 H27B . . . 108.7 ?
H27A C27 H27B . . . 107.6 ?

loop_
_geom_bond_atom_site_label_1
_geom_bond_atom_site_label_2
_geom_bond_site_symmetry_1
_geom_bond_site_symmetry_2
_geom_bond_distance
_geom_bond_publ_flag
Ag1 O11 . . 2.347(3) y
Ag1 O12 . 2_655 2.360(3) y
Ag1 S1 . . 2.5014(8) y
Ag1 S2 . . 2.6242(8) y
Ag1 Ag1 . 2_655 3.0507(5) y
Ag2 O82 . . 2.332(3) y
Ag2 O42 . . 2.353(3) y
Ag2 O42 . 5_665 2.406(3) y
Ag2 S2 . . 2.4894(8) y
S1 C11 . . 1.779(3) y
S1 C17 . . 1.812(4) y
S2 C21 . . 1.777(3) y
S2 C27 . . 1.827(4) y
O11 C1 . . 1.227(5) y
O12 C1 . . 1.210(5) y
O12 Ag1 . 2_655 2.360(3) y
O41 C4 . . 1.211(5) y
O42 C4 . . 1.246(5) y
O42 Ag2 . 5_665 2.406(3) y
O82 C8 . . 1.210(5) y
C1 C2a . . 1.566(6) y
C1 C2b . . 1.572(11) y
C4 C5d . . 1.565(13) y
C4 C5e . . 1.568(12) y
C4 C5f . . 1.572(13) y
C4 C5c . . 1.575(10) y
C2a F2a . . 1.346(9) y
C2a F1a . . 1.369(9) y
C2a C3a . . 1.509(9) y
C3a F4a . . 1.308(9) y
C3a F5a . . 1.314(12) y
C3a F3a . . 1.402(13) y
C2b F2b . . 1.338(13) y
C2b F1b . . 1.391(13) y
C2b C3b . . 1.507(13) y
C3b F5b . . 1.298(12) y
C3b F4b . . 1.326(13) y
C3b F3b . . 1.420(14) y
C5c F2c . . 1.340(13) y
C5c F1c . . 1.432(13) y
C5c C6c . . 1.513(12) y
C6c F5c . . 1.297(14) y
C6c F4c . . 1.330(12) y
C6c F3c . . 1.413(13) y
C5d F2d . . 1.338(16) y
C5d F1d . . 1.405(14) y
C5d C6d . . 1.497(15) y
C6d F5d . . 1.301(16) y
C6d F4d . . 1.352(16) y
C6d F3d . . 1.410(17) y
C5e F2e . . 1.344(15) y
C5e F1e . . 1.421(14) y
C5e C6e . . 1.508(14) y
C6e F5e . . 1.296(16) y
C6e F4e . . 1.328(14) y
C6e F3e . . 1.416(16) y
C5f F2f . . 1.335(15) y
C5f F1f . . 1.441(15) y
C5f C6f . . 1.498(14) y
C6f F5f . . 1.302(16) y
C6f F4f . . 1.330(14) y
C6f F3f . . 1.416(16) y
C7 C8 . . 1.488(6) y
C7 H7a . . 0.97 ?
C7 H7b . . 0.97 ?
C7 H7c . . 0.97 ?
C8 C9 . . 1.502(5) y
C9 H9a . . 0.97 ?
C9 H9b . . 0.97 ?
C9 H9c . . 0.97 ?
C11 C12 . . 1.376(6) y
C11 C16 . . 1.376(6) y
C12 C13 . . 1.379(7) y
C12 H12 . . 0.94 ?
C13 C14 . . 1.348(10) y
C13 H13 . . 0.94 ?
C14 C15 . . 1.359(9) y
C14 H14 . . 0.94 ?
C15 C16 . . 1.401(6) y
C15 H15 . . 0.94 ?
C16 H16 . . 0.94 ?
C17 C18 . . 1.521(5) y
C17 H17a . . 0.98 ?
C17 H17b . . 0.98 ?
C18 C27 . 1_545 1.520(5) y
C18 H18a . . 0.98 ?
C18 H18b . . 0.98 ?
C21 C22 . . 1.380(5) y
C21 C26 . . 1.381(5) y
C22 C23 . . 1.394(6) y
C22 H22 . . 0.94 ?
C23 C24 . . 1.373(8) y
C23 H23 . . 0.94 ?
C24 C25 . . 1.374(7) y
C24 H24 . . 0.94 ?
C25 C26 . . 1.392(5) y
C25 H25 . . 0.94 ?
C26 H26 . . 0.94 ?
C27 C18 . 1_565 1.520(5) y
C27 H27a . . 0.98 ?
C27 H27b . . 0.98 ?

loop_
_geom_torsion_atom_site_label_1
_geom_torsion_atom_site_label_2
_geom_torsion_atom_site_label_3
_geom_torsion_atom_site_label_4
_geom_torsion_site_symmetry_1
_geom_torsion_site_symmetry_2
_geom_torsion_site_symmetry_3
_geom_torsion_site_symmetry_4
_geom_torsion
_geom_torsion_publ_flag
O11 AG1 S1 C11 . . . . -156.69(17) y
O12 AG1 S1 C11 2_655 . . . 55.15(16) y
S2 AG1 S1 C11 . . . . -53.07(14) y
AG1 AG1 S1 C11 2_655 . . . 124.35(14) y
O11 AG1 S1 C17 . . . . -47.40(17) y
O12 AG1 S1 C17 2_655 . . . 164.44(16) y
S2 AG1 S1 C17 . . . . 56.22(13) y
AG1 AG1 S1 C17 2_655 . . . -126.36(12) y
O82 AG2 S2 C21 . . . . -169.06(16) y
O42 AG2 S2 C21 . . . . -23.39(15) y
O42 AG2 S2 C21 5_665 . . . 63.42(15) y
O82 AG2 S2 C27 . . . . 80.55(16) y
O42 AG2 S2 C27 . . . . -133.78(14) y
O42 AG2 S2 C27 5_665 . . . -46.96(13) y
O82 AG2 S2 AG1 . . . . -42.18(11) y
O42 AG2 S2 AG1 . . . . 103.48(8) y
O42 AG2 S2 AG1 5_665 . . . -169.70(7) y
O11 AG1 S2 C21 . . . . 178.26(16) y
O12 AG1 S2 C21 2_655 . . . -58.52(16) y
S1 AG1 S2 C21 . . . . 52.89(13) y
AG1 AG1 S2 C21 2_655 . . . -121.85(13) y
O11 AG1 S2 C27 . . . . -67.77(16) y
O12 AG1 S2 C27 2_655 . . . 55.46(15) y
S1 AG1 S2 C27 . . . . 166.87(11) y
AG1 AG1 S2 C27 2_655 . . . -7.87(13) y
O11 AG1 S2 AG2 . . . . 51.99(11) y
O12 AG1 S2 AG2 2_655 . . . 175.22(10) y
S1 AG1 S2 AG2 . . . . -73.37(4) y
AG1 AG1 S2 AG2 2_655 . . . 111.89(4) y
O12 AG1 O11 C1 2_655 . . . 28.0(4) y
S1 AG1 O11 C1 . . . . -113.9(3) y
S2 AG1 O11 C1 . . . . 122.3(4) y
AG1 AG1 O11 C1 2_655 . . . -32.3(3) y
O82 AG2 O42 C4 . . . . 101.3(3) y
O42 AG2 O42 C4 5_665 . . . -156.7(3) y
S2 AG2 O42 C4 . . . . -49.4(3) y
O82 AG2 O42 AG2 . . . 5_665 -101.91(12) y
O42 AG2 O42 AG2 5_665 . . 5_665 0 y
S2 AG2 O42 AG2 . . . 5_665 107.38(9) y
O42 AG2 O82 C8 . . . . -88.0(4) y
O42 AG2 O82 C8 5_665 . . . -171.1(3) y
S2 AG2 O82 C8 . . . . 59.2(4) y
AG1 O12 C1 O11 2_655 . . . 28.3(8) y
AG1 O12 C1 C2A 2_655 . . . -149.3(4) y
AG1 O12 C1 C2B 2_655 . . . -158.7(7) y
AG1 O11 C1 O12 . . . . 14.0(7) y
AG1 O11 C1 C2A . . . . -168.6(4) y
AG1 O11 C1 C2B . . . . -160.2(6) y
AG2 O42 C4 O41 . . . . -8.2(6) y
AG2 O42 C4 O41 5_665 . . . -148.0(4) y
AG2 O42 C4 C5D . . . . -171.0(9) y
AG2 O42 C4 C5D 5_665 . . . 49.20(11) y
AG2 O42 C4 C5E . . . . 170.0(6) y
AG2 O42 C4 C5E 5_665 . . . 30.2(8) y
AG2 O42 C4 C5F . . . . 156.1(8) y
AG2 O42 C4 C5F 5_665 . . . 16.3(1) y
AG2 O42 C4 C5C . . . . 178.5(6) y
AG2 O42 C4 C5C 5_665 . . . 38.7(8) y
O12 C1 C2A F2A . . . . 14.7(8) y
O11 C1 C2A F2A . . . . -163.2(7) y
C2B C1 C2A F2A . . . . 168(3) y
O12 C1 C2A F1A . . . . 137.2(6) y
O11 C1 C2A F1A . . . . -40.7(8) y
C2B C1 C2A F1A . . . . -69(2) y
O12 C1 C2A C3A . . . . -106.6(7) y
O11 C1 C2A C3A . . . . 75.5(8) y
C2B C1 C2A C3A . . . . 47(2) y
F2A C2A C3A F4A . . . . 168.1(6) y
F1A C2A C3A F4A . . . . 52.4(8) y
C1 C2A C3A F4A . . . . -66.4(8) y
F2A C2A C3A F5A . . . . 50.7(1) y
F1A C2A C3A F5A . . . . -65.1(1) y
C1 C2A C3A F5A . . . . 176.1(8) y
F2A C2A C3A F3A . . . . -68.4(1) y
F1A C2A C3A F3A . . . . 175.8(9) y
C1 C2A C3A F3A . . . . 57.00(11) y
O12 C1 C2B F2B . . . . -156.0(1) y
O11 C1 C2B F2B . . . . 18.60(13) y
C2A C1 C2B F2B . . . . 173(3) y
O12 C1 C2B F1B . . . . 80.20(11) y
O11 C1 C2B F1B . . . . -105.3(1) y
C2A C1 C2B F1B . . . . 49(2) y
O12 C1 C2B C3B . . . . -33.10(12) y
O11 C1 C2B C3B . . . . 141.5(9) y
C2A C1 C2B C3B . . . . -64(2) y
F2B C2B C3B F5B . . . . -168.00(11) y
F1B C2B C3B F5B . . . . -53.00(13) y
C1 C2B C3B F5B . . . . 63.50(13) y
F2B C2B C3B F4B . . . . -46.50(16) y
F1B C2B C3B F4B . . . . 68.50(15) y
C1 C2B C3B F4B . . . . -175.00(12) y
F2B C2B C3B F3B . . . . 62.00(16) y
F1B C2B C3B F3B . . . . 177.00(15) y
C1 C2B C3B F3B . . . . -66.50(15) y
O41 C4 C5C F2C . . . . -76.00(13) y
O42 C4 C5C F2C . . . . 98.30(12) y
C5D C4 C5C F2C . . . . -14(5) y
C5E C4 C5C F2C . . . . 139(4) y
C5F C4 C5C F2C . . . . 178(3) y
O41 C4 C5C F1C . . . . 161.2(9) y
O42 C4 C5C F1C . . . . -24.50(12) y
C5D C4 C5C F1C . . . . -137(6) y
C5E C4 C5C F1C . . . . 16(4) y
C5F C4 C5C F1C . . . . 55(2) y
O41 C4 C5C C6C . . . . 48.30(12) y
O42 C4 C5C C6C . . . . -137.4(9) y
C5D C4 C5C C6C . . . . 110(6) y
C5E C4 C5C C6C . . . . -97(4) y
C5F C4 C5C C6C . . . . -58(2) y
F2C C5C C6C F5C . . . . 179.00(12) y
F1C C5C C6C F5C . . . . -65.30(12) y
C4 C5C C6C F5C . . . . 51.20(14) y
F2C C5C C6C F4C . . . . -65.50(16) y
F1C C5C C6C F4C . . . . 50.20(15) y
C4 C5C C6C F4C . . . . 166.80(13) y
F2C C5C C6C F3C . . . . 52.80(14) y
F1C C5C C6C F3C . . . . 168.50(11) y
C4 C5C C6C F3C . . . . -74.90(13) y
O41 C4 C5D F2D . . . . -37(2) y
O42 C4 C5D F2D . . . . 129(2) y
C5E C4 C5D F2D . . . . -173(3) y
C5F C4 C5D F2D . . . . -150(3) y
C5C C4 C5D F2D . . . . -158(6) y
O41 C4 C5D F1D . . . . -160.40(17) y
O42 C4 C5D F1D . . . . 5(2) y
C5E C4 C5D F1D . . . . 63(3) y
C5F C4 C5D F1D . . . . 86(2) y
C5C C4 C5D F1D . . . . 78(6) y
O41 C4 C5D C6D . . . . 83.40(15) y
O42 C4 C5D C6D . . . . -110.70(13) y
C5E C4 C5D C6D . . . . -53(2) y
C5F C4 C5D C6D . . . . -29.80(18) y
C5C C4 C5D C6D . . . . -38(5) y
F2D C5D C6D F5D . . . . 151(2) y
F1D C5D C6D F5D . . . . -92(2) y
C4 C5D C6D F5D . . . . 27(2) y
F2D C5D C6D F4D . . . . 40(2) y
F1D C5D C6D F4D . . . . 158(2) y
C4 C5D C6D F4D . . . . -84(2) y
F2D C5D C6D F3D . . . . -77(2) y
F1D C5D C6D F3D . . . . 41(2) y
C4 C5D C6D F3D . . . . 159.70(19) y
O41 C4 C5E F2E . . . . 132.60(15) y
O42 C4 C5E F2E . . . . -45.70(16) y
C5D C4 C5E F2E . . . . -176(3) y
C5F C4 C5E F2E . . . . 64(4) y
C5C C4 C5E F2E . . . . 172(5) y
O41 C4 C5E F1E . . . . -100.00(13) y
O42 C4 C5E F1E . . . . 81.70(13) y
C5D C4 C5E F1E . . . . -49(2) y
C5F C4 C5E F1E . . . . -169(5) y
C5C C4 C5E F1E . . . . -61(4) y
O41 C4 C5E C6E . . . . 11.60(16) y
O42 C4 C5E C6E . . . . -166.70(11) y
C5D C4 C5E C6E . . . . 63(2) y
C5F C4 C5E C6E . . . . -57(4) y
C5C C4 C5E C6E . . . . 51(4) y
F2E C5E C6E F5E . . . . 173.90(17) y
F1E C5E C6E F5E . . . . 54.70(18) y
C4 C5E C6E F5E . . . . -60.00(18) y
F2E C5E C6E F4E . . . . 58(2) y
F1E C5E C6E F4E . . . . -61.40(19) y
C4 C5E C6E F4E . . . . -176.20(16) y
F2E C5E C6E F3E . . . . -59.20(17) y
F1E C5E C6E F3E . . . . -178.30(14) y
C4 C5E C6E F3E . . . . 66.90(15) y
O41 C4 C5F F2F . . . . 99.80(19) y
O42 C4 C5F F2F . . . . -66(2) y
C5D C4 C5F F2F . . . . 180(3) y
C5E C4 C5F F2F . . . . -142(5) y
C5C C4 C5F F2F . . . . -176(3) y
O41 C4 C5F F1F . . . . -150.30(13) y
O42 C4 C5F F1F . . . . 43.60(15) y
C5D C4 C5F F1F . . . . -70(2) y
C5E C4 C5F F1F . . . . -32(4) y
C5C C4 C5F F1F . . . . -66(2) y
O41 C4 C5F C6F . . . . -37.70(17) y
O42 C4 C5F C6F . . . . 156.20(12) y
C5D C4 C5F C6F . . . . 42.40(19) y
C5E C4 C5F C6F . . . . 81(4) y
C5C C4 C5F C6F . . . . 46(2) y
F2F C5F C6F F5F . . . . 168(2) y
F1F C5F C6F F5F . . . . 62(2) y
C4 C5F C6F F5F . . . . -54(2) y
F2F C5F C6F F4F . . . . 52(3) y
F1F C5F C6F F4F . . . . -54(2) y
C4 C5F C6F F4F . . . . -170(2) y
F2F C5F C6F F3F . . . . -68(2) y
F1F C5F C6F F3F . . . . -173.60(18) y
C4 C5F C6F F3F . . . . 70(2) y
AG2 O82 C8 C7 . . . . 9.0(6) y
AG2 O82 C8 C9 . . . . -170.4(4) y
C17 S1 C11 C12 . . . . 156.2(4) y
AG1 S1 C11 C12 . . . . -95.3(4) y
C17 S1 C11 C16 . . . . -26.3(4) y
AG1 S1 C11 C16 . . . . 82.2(4) y
C16 C11 C12 C13 . . . . 2.1(9) y
S1 C11 C12 C13 . . . . 179.6(5) y
C11 C12 C13 C14 . . . . 1.6(11) y
C12 C13 C14 C15 . . . . -3.7(12) y
C13 C14 C15 C16 . . . . 2.3(11) y
C12 C11 C16 C15 . . . . -3.4(8) y
S1 C11 C16 C15 . . . . 179.3(4) y
C14 C15 C16 C11 . . . . 1.2(9) y
C11 S1 C17 C18 . . . . -66.3(3) y
AG1 S1 C17 C18 . . . . -176.0(2) y
S1 C17 C18 C27 . . . 1_545 177.3(2) y
C27 S2 C21 C22 . . . . -89.2(4) y
AG2 S2 C21 C22 . . . . 159.2(3) y
AG1 S2 C21 C22 . . . . 29.4(4) y
C27 S2 C21 C26 . . . . 92.7(3) y
AG2 S2 C21 C26 . . . . -19.0(3) y
AG1 S2 C21 C26 . . . . -148.7(3) y
C26 C21 C22 C23 . . . . 0.1(7) y
S2 C21 C22 C23 . . . . -178.0(4) y
C21 C22 C23 C24 . . . . -0.2(8) y
C22 C23 C24 C25 . . . . 0.8(8) y
C23 C24 C25 C26 . . . . -1.4(8) y
C22 C21 C26 C25 . . . . -0.6(6) y
S2 C21 C26 C25 . . . . 177.5(4) y
C24 C25 C26 C21 . . . . 1.3(7) y
C21 S2 C27 C18 . . . 1_565 70.3(3) y
AG2 S2 C27 C18 . . . 1_565 -174.7(2) y
AG1 S2 C27 C18 . . . 1_565 -48.6(3) y
